data_1511540
loop_
_publ_author_name
'Bubnova, R.S.'
'Anderson, J.E.'
'Filatov, S.K.'
'Fundamenskii, V.S.'

_publ_section_title
;
 New layered polyanion in alpha-(Cs B5 O8) high-temperature modification
;
_journal_name_full 'Solid State Sciences'
_journal_page_first 87
_journal_page_last 91
_journal_paper_doi 10.1016/S1293-2558(01)01194-3
_journal_volume 4
_journal_year 2002
_chemical_formula_sum 'B5 Cs O8'
_chemical_name_systematic 'Cs (B5 O8)'
_space_group_IT_number 14
_symmetry_space_group_name_Hall '-P 2ybc'
_symmetry_space_group_name_H-M 'P 1 21/c 1'
_cell_angle_alpha 90
_cell_angle_beta 116.64
_cell_angle_gamma 90
_cell_formula_units_Z 4
_cell_length_a 7.122
_cell_length_b 9.64
_cell_length_c 11.411
_cell_volume 700.266
_citation_journal_id_ASTM SSSCFJ
_cod_data_source_file boron4-x_175.cif
_cod_data_source_block B5Cs1O8
_cod_original_cell_volume 700.2663
_cod_original_formula_sum 'B5 Cs1 O8'
_cod_database_code 1511540

loop_
_symmetry_equiv_pos_as_xyz
x,y,z
-x,y+1/2,-z+1/2
-x,-y,-z
x,-y-1/2,z-1/2

loop_
_atom_site_label
_atom_site_type_symbol
_atom_site_fract_x
_atom_site_fract_y
_atom_site_fract_z
_atom_site_occupancy
_atom_site_U_iso_or_equiv
O4 O-2 0.9392 0.2196 0.4377 1 0.0
B3 B+3 0.8678 0.587 0.821 1 0.0
B5 B+3 0.4685 0.2454 0.4825 1 0.0
B2 B+3 0.1463 0.1882 0.4922 1 0.0
O8 O-2 0.2625 0.2045 0.4238 1 0.0
O3 O-2 0.9237 0.1097 0.6251 1 0.0
B1 B+3 0.8347 0.2184 0.5229 1 0.0
Cs1 Cs+1 0.30149 0.99073 0.2191 1 0.0
O7 O-2 0.609 0.1926 0.4449 1 0.0
O6 O-2 0.5278 0.3454 0.5791 1 0.0
O5 O-2 0.7514 0.6385 0.8813 1 0.0
B4 B+3 0.7268 0.4037 0.6285 1 0.0
O1 O-2 0.7541 0.5161 0.7072 1 0.0
O2 O-2 0.8691 0.3561 0.59 1 0.0
